data_7127367
loop_
_publ_author_name
'Mansoor, Iram F.'
'Wozniak, Derek I.'
'Wu, Yilei'
'Lipke, Mark C.'

_publ_section_title
;
 A delocalized cobaltoviologen with seven reversibly accessible redox
 states and highly tunable electrochromic behaviour.
;
_journal_issue 89
_journal_name_full 'Chemical communications (Cambridge, England)'
_journal_page_first 13864
_journal_page_last 13867
_journal_paper_doi 10.1039/d0cc05627h
_journal_volume 56
_journal_year 2020
_chemical_formula_moiety 'C42 H34 N9 Co, 3(F6 P), C2 H3 N'
_chemical_formula_sum 'C46 H40 Co F18 N10 P3'
_chemical_formula_weight 1226.72
_chemical_properties_physical Air-sensitive
_space_group_crystal_system monoclinic
_space_group_IT_number 15
_space_group_name_Hall '-C 2yc'
_space_group_name_H-M_alt 'C 1 2/c 1'
_atom_sites_solution_hydrogens geom
_audit_creation_method SHELXL-2018/3
_audit_update_record
;
2020-08-17 deposited with the CCDC.	2020-10-05 downloaded from the CCDC.
;
_cell_angle_alpha 90
_cell_angle_beta 108.853(3)
_cell_angle_gamma 90
_cell_formula_units_Z 4
_cell_length_a 15.050(2)
_cell_length_b 15.460(2)
_cell_length_c 22.031(3)
_cell_measurement_reflns_used 1856
_cell_measurement_temperature 120(2)
_cell_measurement_theta_max 25.44
_cell_measurement_theta_min 2.37
_cell_volume 4851.0(11)
_computing_cell_refinement 'Bruker SAINT'
_computing_data_collection 'Bruker SMART'
_computing_data_reduction 'Bruker SAINT'
_computing_molecular_graphics 'Bruker SHELXTL'
_computing_publication_material SHELXL-2014/7
_computing_structure_refinement 'SHELXL-2018/3 (Sheldrick, 2018)'
_computing_structure_solution 'SHELXT 2018/2 (Sheldrick, 2018)'
_diffrn_ambient_temperature 120(2)
_diffrn_measured_fraction_theta_full 0.999
_diffrn_measured_fraction_theta_max 0.994
_diffrn_measurement_device_type 'Bruker APEX'
_diffrn_measurement_method '\w scans'
_diffrn_radiation_type MoK\a
_diffrn_radiation_wavelength 0.71073
_diffrn_reflns_av_R_equivalents 0.0543
_diffrn_reflns_av_unetI/netI 0.0624
_diffrn_reflns_Laue_measured_fraction_full 0.999
_diffrn_reflns_Laue_measured_fraction_max 0.994
_diffrn_reflns_limit_h_max 19
_diffrn_reflns_limit_h_min -19
_diffrn_reflns_limit_k_max 17
_diffrn_reflns_limit_k_min -20
_diffrn_reflns_limit_l_max 26
_diffrn_reflns_limit_l_min -28
_diffrn_reflns_number 16648
_diffrn_reflns_point_group_measured_fraction_full 0.999
_diffrn_reflns_point_group_measured_fraction_max 0.994
_diffrn_reflns_theta_full 25.242
_diffrn_reflns_theta_max 27.859
_diffrn_reflns_theta_min 1.944
_diffrn_source 'sealed tube'
_exptl_absorpt_coefficient_mu 0.570
_exptl_absorpt_correction_T_max 0.7456
_exptl_absorpt_correction_T_min 0.5790
_exptl_absorpt_correction_type multi-scan
_exptl_absorpt_process_details 'Bruker SAINT (SADABS)'
_exptl_crystal_colour brown
_exptl_crystal_density_diffrn 1.680
_exptl_crystal_description block
_exptl_crystal_F_000 2480
_exptl_crystal_recrystallization_method 'Re-crystallisation from solvent: Acetonitrile, diisopropyl ether'
_exptl_crystal_size_max .24
_exptl_crystal_size_mid .13
_exptl_crystal_size_min .08
_refine_diff_density_max 0.720
_refine_diff_density_min -1.074
_refine_diff_density_rms 0.123
_refine_ls_extinction_method none
_refine_ls_goodness_of_fit_ref 1.067
_refine_ls_hydrogen_treatment constr
_refine_ls_matrix_type full
_refine_ls_number_parameters 358
_refine_ls_number_reflns 5744
_refine_ls_number_restraints 612
_refine_ls_restrained_S_all 1.021
_refine_ls_R_factor_all 0.1128
_refine_ls_R_factor_gt 0.0782
_refine_ls_shift/su_max 0.000
_refine_ls_shift/su_mean 0.000
_refine_ls_structure_factor_coef Fsqd
_refine_ls_weighting_details 'w=1/[\s^2^(Fo^2^)+(0.0891P)^2^+28.6265P] where P=(Fo^2^+2Fc^2^)/3'
_refine_ls_weighting_scheme calc
_refine_ls_wR_factor_gt 0.1953
_refine_ls_wR_factor_ref 0.2195
_reflns_Friedel_coverage 0.000
_reflns_number_gt 3992
_reflns_number_total 5744
_reflns_threshold_expression 'I > 2\s(I)'
_cod_data_source_file d0cc05627h3.cif
_cod_data_source_block derek_I_0m_a
_cod_depositor_comments 'Adding full bibliography for 7127367--7127368.cif.'
_cod_original_cell_volume 4851.0(13)
_cod_original_sg_symbol_H-M 'C 2/c'
_cod_database_code 7127367
_shelx_shelxl_version_number 2018/3
_shelx_space_group_comment
; 
The symmetry employed for this shelxl refinement is uniquely defined 
by the following loop, which should always be used as a source of 
symmetry information in preference to the above space-group names. 
They are only intended as comments. 
;

loop_
_space_group_symop_operation_xyz
'x, y, z'
'-x, y, -z+1/2'
'x+1/2, y+1/2, z'
'-x+1/2, y+1/2, -z+1/2'
'-x, -y, -z'
'x, -y, z-1/2'
'-x+1/2, -y+1/2, -z'
'x+1/2, -y+1/2, z-1/2'

loop_
_atom_site_label
_atom_site_type_symbol
_atom_site_fract_x
_atom_site_fract_y
_atom_site_fract_z
_atom_site_U_iso_or_equiv
_atom_site_adp_type
_atom_site_occupancy
_atom_site_site_symmetry_order
_atom_site_calc_flag
_atom_site_refinement_flags_posn
_atom_site_refinement_flags_adp
_atom_site_refinement_flags_occupancy
_atom_site_disorder_assembly
_atom_site_disorder_group
Co1 Co 0.000000 0.20343(6) 0.250000 0.0294(3) Uani 1 2 d S TU P . .
P1 P 0.72057(8) 0.49012(8) 0.46113(6) 0.0293(3) Uani 1 1 d . U . . .
P2 P 0.000000 0.56322(14) 0.250000 0.0589(7) Uani 1 2 d DS TU P . .
F1 F 0.61306(19) 0.4827(2) 0.45757(15) 0.0443(8) Uani 1 1 d . U . . .
F2 F 0.7492(2) 0.4958(2) 0.53749(14) 0.0439(8) Uani 1 1 d . U . . .
F3 F 0.7119(3) 0.59234(19) 0.45679(17) 0.0515(9) Uani 1 1 d . U . . .
F4 F 0.8282(2) 0.4966(2) 0.46591(17) 0.0550(10) Uani 1 1 d . U . . .
F5 F 0.6912(2) 0.4839(2) 0.38512(14) 0.0434(7) Uani 1 1 d . U . . .
F6 F 0.7291(2) 0.38713(19) 0.46579(16) 0.0505(9) Uani 1 1 d . U . . .
F7 F -0.0752(3) 0.4911(2) 0.21814(19) 0.0593(10) Uani 1 1 d . U . . .
F8 F -0.0356(3) 0.5636(3) 0.3105(2) 0.0796(13) Uani 1 1 d . U . . .
F9A F 0.0800(9) 0.6257(7) 0.2932(5) 0.084(3) Uani 0.5 1 d D U P . .
F9B F 0.0674(10) 0.6455(7) 0.2674(6) 0.084(3) Uani 0.5 1 d D U P . .
N1 N -0.0188(2) 0.2949(2) 0.31288(16) 0.0210(7) Uani 1 1 d . U . . .
N2 N 0.1250(2) 0.2108(2) 0.31228(16) 0.0202(7) Uani 1 1 d . U . . .
N3 N 0.0717(2) 0.1110(2) 0.21767(17) 0.0232(7) Uani 1 1 d . U . . .
N4 N 0.5860(3) 0.2759(3) 0.52300(19) 0.0297(8) Uani 1 1 d . U . . .
N5 N 0.1755(5) 0.8242(5) 0.2659(4) 0.085(2) Uani 1 1 d . U . . .
C2 C -0.1005(3) 0.3336(3) 0.3096(2) 0.0260(9) Uani 1 1 d . U . . .
H2 H -0.155280 0.319547 0.275014 0.031 Uiso 1 1 calc R U . . .
C3 C -0.1073(3) 0.3927(3) 0.3544(2) 0.0304(10) Uani 1 1 d . U . . .
H3 H -0.165748 0.419148 0.350801 0.037 Uiso 1 1 calc R U . . .
C4 C -0.0272(3) 0.4132(3) 0.4052(2) 0.0303(10) Uani 1 1 d . U . . .
H4 H -0.030517 0.453362 0.437030 0.036 Uiso 1 1 calc R U . . .
C5 C 0.0570(3) 0.3748(3) 0.4091(2) 0.0280(9) Uani 1 1 d . U . . .
H5 H 0.112357 0.388693 0.443348 0.034 Uiso 1 1 calc R U . . .
C6 C 0.0601(3) 0.3157(3) 0.3626(2) 0.0225(8) Uani 1 1 d . U . . .
C7 C 0.1443(3) 0.2703(3) 0.36046(19) 0.0211(8) Uani 1 1 d . U . . .
C8 C 0.2337(3) 0.2838(3) 0.4007(2) 0.0224(8) Uani 1 1 d . U . . .
H8 H 0.244504 0.325142 0.434245 0.027 Uiso 1 1 calc R U . . .
C9 C 0.3103(3) 0.2372(3) 0.3933(2) 0.0219(8) Uani 1 1 d . U . . .
C10 C 0.2888(3) 0.1764(3) 0.3427(2) 0.0227(9) Uani 1 1 d . U . . .
H10 H 0.337679 0.143135 0.335777 0.027 Uiso 1 1 calc R U . . .
C11 C 0.1980(3) 0.1649(3) 0.3036(2) 0.0209(8) Uani 1 1 d . U . . .
C12 C 0.1661(3) 0.1063(3) 0.24925(19) 0.0222(8) Uani 1 1 d . U . . .
C13 C 0.2237(3) 0.0489(3) 0.2302(2) 0.0279(10) Uani 1 1 d . U . . .
H13 H 0.289168 0.046794 0.252608 0.034 Uiso 1 1 calc R U . . .
C14 C 0.1844(3) -0.0046(3) 0.1783(2) 0.0346(11) Uani 1 1 d . U . . .
H14 H 0.222611 -0.043374 0.164222 0.042 Uiso 1 1 calc R U . . .
C15 C 0.0879(3) -0.0011(3) 0.1469(2) 0.0338(11) Uani 1 1 d . U . . .
H15 H 0.059303 -0.038152 0.111605 0.041 Uiso 1 1 calc R U . . .
C16 C 0.0348(3) 0.0566(3) 0.1678(2) 0.0284(10) Uani 1 1 d . U . . .
H16 H -0.031016 0.058333 0.146207 0.034 Uiso 1 1 calc R U . . .
C17 C 0.5165(3) 0.3314(3) 0.5207(2) 0.0322(10) Uani 1 1 d . U . . .
H17 H 0.529490 0.379401 0.549183 0.039 Uiso 1 1 calc R U . . .
C18 C 0.4281(3) 0.3212(3) 0.4789(2) 0.0299(10) Uani 1 1 d . U . . .
H18 H 0.381233 0.362552 0.478636 0.036 Uiso 1 1 calc R U . . .
C19 C 0.4045(3) 0.2508(3) 0.4362(2) 0.0239(9) Uani 1 1 d . U . . .
C20 C 0.4800(3) 0.1951(3) 0.4385(2) 0.0360(11) Uani 1 1 d . U . . .
H20 H 0.469823 0.147747 0.409562 0.043 Uiso 1 1 calc R U . . .
C21 C 0.5676(3) 0.2084(4) 0.4816(3) 0.0400(12) Uani 1 1 d . U . . .
H21 H 0.616751 0.169239 0.482533 0.048 Uiso 1 1 calc R U . . .
C22 C 0.6791(3) 0.2884(4) 0.5717(3) 0.0396(12) Uani 1 1 d . U . . .
H22A H 0.723628 0.246744 0.564390 0.059 Uiso 1 1 calc R U . . .
H22B H 0.674227 0.279333 0.614589 0.059 Uiso 1 1 calc R U . . .
H22C H 0.701135 0.347321 0.568587 0.059 Uiso 1 1 calc R U . . .
C23 C 0.1259(6) 0.8205(6) 0.2944(5) 0.086(3) Uani 1 1 d . U . . .
C24 C 0.0654(7) 0.8125(8) 0.3348(6) 0.116(4) Uani 1 1 d . U . . .
H24A H 0.002475 0.834124 0.311246 0.174 Uiso 1 1 calc R U . . .
H24B H 0.092010 0.846356 0.374051 0.174 Uiso 1 1 calc R U . . .
H24C H 0.061362 0.751542 0.345902 0.174 Uiso 1 1 calc R U . . .

loop_
_atom_site_aniso_label
_atom_site_aniso_U_11
_atom_site_aniso_U_22
_atom_site_aniso_U_33
_atom_site_aniso_U_23
_atom_site_aniso_U_13
_atom_site_aniso_U_12
Co1 0.0258(4) 0.0354(5) 0.0265(5) 0.000 0.0076(4) 0.000
P1 0.0239(6) 0.0309(6) 0.0325(6) -0.0006(5) 0.0081(5) 0.0036(5)
P2 0.0594(14) 0.0362(12) 0.099(2) 0.000 0.0510(15) 0.000
F1 0.0242(14) 0.064(2) 0.0430(18) 0.0088(15) 0.0080(12) -0.0026(14)
F2 0.0413(16) 0.0543(19) 0.0330(16) -0.0055(14) 0.0078(13) -0.0063(14)
F3 0.076(2) 0.0298(16) 0.069(2) 0.0032(15) 0.052(2) 0.0051(16)
F4 0.0265(15) 0.081(3) 0.061(2) -0.0293(19) 0.0190(15) -0.0051(15)
F5 0.0423(17) 0.0544(19) 0.0331(16) 0.0018(14) 0.0117(13) 0.0034(14)
F6 0.059(2) 0.0307(16) 0.050(2) 0.0005(14) 0.0014(16) 0.0109(14)
F7 0.057(2) 0.059(2) 0.071(3) -0.0031(18) 0.0338(19) -0.0031(17)
F8 0.079(3) 0.081(3) 0.100(3) -0.037(3) 0.059(3) -0.011(2)
F9A 0.091(4) 0.040(4) 0.140(7) -0.010(4) 0.065(5) -0.018(4)
F9B 0.091(4) 0.040(4) 0.140(7) -0.010(4) 0.065(5) -0.018(4)
N1 0.0188(16) 0.0253(18) 0.0192(17) 0.0014(14) 0.0067(13) 0.0002(14)
N2 0.0164(15) 0.0278(18) 0.0165(15) -0.0010(14) 0.0055(12) -0.0002(13)
N3 0.0212(17) 0.0281(19) 0.0186(17) -0.0016(14) 0.0042(13) 0.0021(14)
N4 0.0217(17) 0.037(2) 0.0271(19) 0.0008(16) 0.0028(15) -0.0022(16)
N5 0.057(4) 0.100(5) 0.094(5) -0.004(4) 0.021(4) -0.016(4)
C2 0.0164(18) 0.031(2) 0.030(2) 0.0024(18) 0.0068(17) 0.0008(17)
C3 0.023(2) 0.037(3) 0.036(2) -0.005(2) 0.0152(18) 0.0014(18)
C4 0.027(2) 0.034(2) 0.033(2) -0.011(2) 0.0148(19) -0.0002(19)
C5 0.022(2) 0.035(2) 0.029(2) -0.0085(19) 0.0107(17) -0.0040(18)
C6 0.0205(18) 0.028(2) 0.0202(19) 0.0010(16) 0.0088(15) 0.0002(16)
C7 0.0192(18) 0.026(2) 0.0189(19) 0.0015(16) 0.0075(15) -0.0007(16)
C8 0.0207(19) 0.025(2) 0.0198(19) -0.0016(16) 0.0048(16) -0.0008(16)
C9 0.0187(18) 0.027(2) 0.020(2) 0.0005(16) 0.0067(15) -0.0019(16)
C10 0.0183(18) 0.027(2) 0.023(2) 0.0010(17) 0.0072(16) 0.0036(16)
C11 0.0216(19) 0.023(2) 0.0178(19) 0.0017(15) 0.0067(15) 0.0027(16)
C12 0.0208(19) 0.026(2) 0.0183(19) 0.0017(16) 0.0045(15) 0.0024(16)
C13 0.026(2) 0.030(2) 0.027(2) -0.0017(18) 0.0074(17) 0.0053(18)
C14 0.034(2) 0.035(3) 0.033(3) -0.008(2) 0.008(2) 0.008(2)
C15 0.035(2) 0.034(2) 0.027(2) -0.0113(19) 0.0020(19) 0.002(2)
C16 0.025(2) 0.033(2) 0.023(2) -0.0019(18) 0.0024(17) 0.0019(18)
C17 0.027(2) 0.035(2) 0.033(2) -0.005(2) 0.0081(19) -0.0012(19)
C18 0.023(2) 0.033(2) 0.033(2) -0.0061(19) 0.0069(18) -0.0015(18)
C19 0.0217(19) 0.031(2) 0.0192(19) 0.0035(17) 0.0073(16) 0.0003(16)
C20 0.024(2) 0.041(3) 0.035(3) -0.010(2) -0.0006(19) 0.006(2)
C21 0.022(2) 0.047(3) 0.043(3) -0.008(2) -0.001(2) 0.009(2)
C22 0.024(2) 0.047(3) 0.038(3) -0.001(2) -0.003(2) -0.005(2)
C23 0.065(5) 0.079(5) 0.120(7) -0.008(5) 0.041(5) -0.013(4)
C24 0.093(7) 0.140(9) 0.129(9) -0.036(7) 0.055(6) -0.031(6)

loop_
_atom_type_symbol
_atom_type_description
_atom_type_scat_dispersion_real
_atom_type_scat_dispersion_imag
_atom_type_scat_source
C C 0.0033 0.0016 'International Tables Vol C Tables 4.2.6.8 and 6.1.1.4'
H H 0.0000 0.0000 'International Tables Vol C Tables 4.2.6.8 and 6.1.1.4'
N N 0.0061 0.0033 'International Tables Vol C Tables 4.2.6.8 and 6.1.1.4'
F F 0.0171 0.0103 'International Tables Vol C Tables 4.2.6.8 and 6.1.1.4'
P P 0.1023 0.0942 'International Tables Vol C Tables 4.2.6.8 and 6.1.1.4'
Co Co 0.3494 0.9721 'International Tables Vol C Tables 4.2.6.8 and 6.1.1.4'

loop_
_geom_angle_atom_site_label_1
_geom_angle_atom_site_label_2
_geom_angle_atom_site_label_3
_geom_angle
_geom_angle_site_symmetry_1
_geom_angle_site_symmetry_3
_geom_angle_publ_flag
N2 Co1 N2 173.3(2) 2 . ?
N2 Co1 N3 77.74(14) 2 2 ?
N2 Co1 N3 107.09(14) . 2 ?
N2 Co1 N3 107.10(14) 2 . ?
N2 Co1 N3 77.74(14) . . ?
N3 Co1 N3 91.7(2) 2 . ?
N2 Co1 N1 78.28(14) 2 2 ?
N2 Co1 N1 97.05(14) . 2 ?
N3 Co1 N1 155.84(13) 2 2 ?
N3 Co1 N1 92.45(14) . 2 ?
N2 Co1 N1 97.05(14) 2 . ?
N2 Co1 N1 78.28(14) . . ?
N3 Co1 N1 92.45(14) 2 . ?
N3 Co1 N1 155.84(13) . . ?
N1 Co1 N1 93.40(19) 2 . ?
F3 P1 F5 90.45(18) . . ?
F3 P1 F4 90.2(2) . . ?
F5 P1 F4 90.22(18) . . ?
F3 P1 F6 179.7(2) . . ?
F5 P1 F6 89.78(18) . . ?
F4 P1 F6 90.0(2) . . ?
F3 P1 F2 89.89(18) . . ?
F5 P1 F2 179.4(2) . . ?
F4 P1 F2 90.27(18) . . ?
F6 P1 F2 89.89(18) . . ?
F3 P1 F1 90.39(18) . . ?
F5 P1 F1 90.67(17) . . ?
F4 P1 F1 178.9(2) . . ?
F6 P1 F1 89.47(19) . . ?
F2 P1 F1 88.84(17) . . ?
F7 P2 F7 90.3(3) . 2 ?
F7 P2 F8 89.3(2) . . ?
F7 P2 F8 91.0(2) 2 . ?
F7 P2 F8 91.0(2) . 2 ?
F7 P2 F8 89.3(2) 2 2 ?
F8 P2 F8 179.5(4) . 2 ?
F7 P2 F9B 167.7(5) . . ?
F7 P2 F9B 98.5(6) 2 . ?
F8 P2 F9B 99.0(6) . . ?
F8 P2 F9B 80.7(6) 2 . ?
F7 P2 F9B 98.5(6) . 2 ?
F7 P2 F9B 167.7(5) 2 2 ?
F8 P2 F9B 80.7(6) . 2 ?
F8 P2 F9B 99.0(6) 2 2 ?
F9B P2 F9B 74.1(12) . 2 ?
F7 P2 F9A 169.9(4) . . ?
F7 P2 F9A 82.5(6) 2 . ?
F8 P2 F9A 83.8(6) . . ?
F8 P2 F9A 96.0(6) 2 . ?
F9B P2 F9A 22.4(7) . . ?
F9B P2 F9A 87.6(5) 2 . ?
F7 P2 F9A 82.5(6) . 2 ?
F7 P2 F9A 169.9(4) 2 2 ?
F8 P2 F9A 96.0(6) . 2 ?
F8 P2 F9A 83.8(6) 2 2 ?
F9B P2 F9A 87.6(5) . 2 ?
F9B P2 F9A 22.4(7) 2 2 ?
F9A P2 F9A 105.5(11) . 2 ?
F9B F9A P2 78.6(4) . . ?
F9A F9B P2 79.0(4) . . ?
C2 N1 C6 118.6(4) . . ?
C2 N1 Co1 126.1(3) . . ?
C6 N1 Co1 115.3(3) . . ?
C7 N2 C11 118.6(3) . . ?
C7 N2 Co1 120.2(3) . . ?
C11 N2 Co1 120.5(3) . . ?
C16 N3 C12 117.9(4) . . ?
C16 N3 Co1 126.2(3) . . ?
C12 N3 Co1 115.9(3) . . ?
C17 N4 C21 118.8(4) . . ?
C17 N4 C22 119.3(4) . . ?
C21 N4 C22 121.9(4) . . ?
N1 C2 C3 122.4(4) . . ?
C2 C3 C4 118.9(4) . . ?
C5 C4 C3 119.6(4) . . ?
C4 C5 C6 119.2(4) . . ?
N1 C6 C5 121.3(4) . . ?
N1 C6 C7 113.5(4) . . ?
C5 C6 C7 125.2(4) . . ?
N2 C7 C8 121.7(4) . . ?
N2 C7 C6 112.3(3) . . ?
C8 C7 C6 126.0(4) . . ?
C7 C8 C9 121.0(4) . . ?
C10 C9 C8 116.3(4) . . ?
C10 C9 C19 122.7(4) . . ?
C8 C9 C19 121.0(4) . . ?
C11 C10 C9 120.6(4) . . ?
N2 C11 C10 121.7(4) . . ?
N2 C11 C12 111.8(3) . . ?
C10 C11 C12 126.5(4) . . ?
N3 C12 C13 121.6(4) . . ?
N3 C12 C11 113.5(4) . . ?
C13 C12 C11 124.9(4) . . ?
C14 C13 C12 119.2(4) . . ?
C13 C14 C15 119.2(4) . . ?
C16 C15 C14 119.1(4) . . ?
N3 C16 C15 123.0(4) . . ?
N4 C17 C18 122.1(5) . . ?
C17 C18 C19 121.5(4) . . ?
C18 C19 C20 114.8(4) . . ?
C18 C19 C9 122.2(4) . . ?
C20 C19 C9 122.9(4) . . ?
C21 C20 C19 121.2(5) . . ?
N4 C21 C20 121.5(5) . . ?
N5 C23 C24 176.4(12) . . ?

loop_
_geom_bond_atom_site_label_1
_geom_bond_atom_site_label_2
_geom_bond_distance
_geom_bond_site_symmetry_2
_geom_bond_publ_flag
Co1 N2 1.941(3) 2 ?
Co1 N2 1.941(3) . ?
Co1 N3 2.052(4) 2 ?
Co1 N3 2.052(4) . ?
Co1 N1 2.062(4) 2 ?
Co1 N1 2.062(4) . ?
P1 F3 1.586(3) . ?
P1 F5 1.591(3) . ?
P1 F4 1.593(3) . ?
P1 F6 1.598(3) . ?
P1 F2 1.598(3) . ?
P1 F1 1.599(3) . ?
P2 F7 1.583(4) . ?
P2 F7 1.583(4) 2 ?
P2 F8 1.589(4) . ?
P2 F8 1.589(4) 2 ?
P2 F9B 1.595(2) . ?
P2 F9B 1.595(2) 2 ?
P2 F9A 1.597(2) . ?
P2 F9A 1.597(2) 2 ?
F9A F9B 0.619(19) . ?
N1 C2 1.348(5) . ?
N1 C6 1.368(5) . ?
N2 C7 1.364(5) . ?
N2 C11 1.371(5) . ?
N3 C16 1.353(6) . ?
N3 C12 1.366(5) . ?
N4 C17 1.340(6) . ?
N4 C21 1.355(6) . ?
N4 C22 1.477(6) . ?
N5 C23 1.121(10) . ?
C2 C3 1.373(7) . ?
C3 C4 1.391(6) . ?
C4 C5 1.376(6) . ?
C5 C6 1.386(6) . ?
C6 C7 1.462(6) . ?
C7 C8 1.367(5) . ?
C8 C9 1.414(6) . ?
C9 C10 1.412(6) . ?
C9 C19 1.442(6) . ?
C10 C11 1.371(6) . ?
C11 C12 1.455(6) . ?
C12 C13 1.397(6) . ?
C13 C14 1.379(7) . ?
C14 C15 1.393(7) . ?
C15 C16 1.372(7) . ?
C17 C18 1.361(6) . ?
C18 C19 1.409(6) . ?
C19 C20 1.414(6) . ?
C20 C21 1.369(6) . ?
C23 C24 1.469(13) . ?

loop_
_geom_torsion_atom_site_label_1
_geom_torsion_atom_site_label_2
_geom_torsion_atom_site_label_3
_geom_torsion_atom_site_label_4
_geom_torsion
_geom_torsion_site_symmetry_1
_geom_torsion_site_symmetry_2
_geom_torsion_site_symmetry_3
_geom_torsion_site_symmetry_4
_geom_torsion_publ_flag
F7 P2 F9A F9B -179.6(14) . . . . ?
F7 P2 F9A F9B 136(3) 2 . . . ?
F8 P2 F9A F9B -133(3) . . . . ?
F8 P2 F9A F9B 47(3) 2 . . . ?
F9B P2 F9A F9B -52(4) 2 . . . ?
F9A P2 F9A F9B -38(3) 2 . . . ?
F7 P2 F9B F9A 179.7(11) . . . . ?
F7 P2 F9B F9A -45(3) 2 . . . ?
F8 P2 F9B F9A 48(3) . . . . ?
F8 P2 F9B F9A -133(3) 2 . . . ?
F9B P2 F9B F9A 125(4) 2 . . . ?
F9A P2 F9B F9A 143(3) 2 . . . ?
C6 N1 C2 C3 -0.3(7) . . . . ?
Co1 N1 C2 C3 178.5(3) . . . . ?
N1 C2 C3 C4 -0.2(7) . . . . ?
C2 C3 C4 C5 0.7(7) . . . . ?
C3 C4 C5 C6 -0.6(7) . . . . ?
C2 N1 C6 C5 0.4(6) . . . . ?
Co1 N1 C6 C5 -178.5(3) . . . . ?
C2 N1 C6 C7 -179.3(4) . . . . ?
Co1 N1 C6 C7 1.7(5) . . . . ?
C4 C5 C6 N1 0.1(7) . . . . ?
C4 C5 C6 C7 179.8(4) . . . . ?
C11 N2 C7 C8 -1.3(6) . . . . ?
Co1 N2 C7 C8 -172.6(3) . . . . ?
C11 N2 C7 C6 178.4(4) . . . . ?
Co1 N2 C7 C6 7.1(5) . . . . ?
N1 C6 C7 N2 -5.4(5) . . . . ?
C5 C6 C7 N2 174.9(4) . . . . ?
N1 C6 C7 C8 174.3(4) . . . . ?
C5 C6 C7 C8 -5.4(7) . . . . ?
N2 C7 C8 C9 1.0(6) . . . . ?
C6 C7 C8 C9 -178.6(4) . . . . ?
C7 C8 C9 C10 -0.5(6) . . . . ?
C7 C8 C9 C19 -179.4(4) . . . . ?
C8 C9 C10 C11 0.3(6) . . . . ?
C19 C9 C10 C11 179.1(4) . . . . ?
C7 N2 C11 C10 1.1(6) . . . . ?
Co1 N2 C11 C10 172.4(3) . . . . ?
C7 N2 C11 C12 -178.2(4) . . . . ?
Co1 N2 C11 C12 -7.0(5) . . . . ?
C9 C10 C11 N2 -0.6(7) . . . . ?
C9 C10 C11 C12 178.6(4) . . . . ?
C16 N3 C12 C13 1.6(6) . . . . ?
Co1 N3 C12 C13 -177.0(3) . . . . ?
C16 N3 C12 C11 -177.6(4) . . . . ?
Co1 N3 C12 C11 3.8(5) . . . . ?
N2 C11 C12 N3 1.6(5) . . . . ?
C10 C11 C12 N3 -177.7(4) . . . . ?
N2 C11 C12 C13 -177.5(4) . . . . ?
C10 C11 C12 C13 3.2(7) . . . . ?
N3 C12 C13 C14 -0.3(7) . . . . ?
C11 C12 C13 C14 178.7(5) . . . . ?
C12 C13 C14 C15 -1.0(8) . . . . ?
C13 C14 C15 C16 1.1(8) . . . . ?
C12 N3 C16 C15 -1.6(7) . . . . ?
Co1 N3 C16 C15 176.9(4) . . . . ?
C14 C15 C16 N3 0.2(8) . . . . ?
C21 N4 C17 C18 1.1(8) . . . . ?
C22 N4 C17 C18 -176.9(5) . . . . ?
N4 C17 C18 C19 0.8(8) . . . . ?
C17 C18 C19 C20 -2.7(7) . . . . ?
C17 C18 C19 C9 177.6(4) . . . . ?
C10 C9 C19 C18 168.6(4) . . . . ?
C8 C9 C19 C18 -12.6(7) . . . . ?
C10 C9 C19 C20 -11.1(7) . . . . ?
C8 C9 C19 C20 167.7(4) . . . . ?
C18 C19 C20 C21 2.8(7) . . . . ?
C9 C19 C20 C21 -177.4(5) . . . . ?
C17 N4 C21 C20 -0.9(8) . . . . ?
C22 N4 C21 C20 177.1(5) . . . . ?
C19 C20 C21 N4 -1.2(9) . . . . ?
